data_4350274
loop_
_publ_author_name
'Bhosekar, Gaurav'
'Jess, Inke'
'N\"ather, Christian'

_publ_section_title
;
 On the preparation of coordination polymers by controlled thermal
 decomposition: synthesis, crystal structures, and thermal properties of
 zinc halide pyrazine coordination compounds.
;
_journal_issue 16
_journal_name_full 'Inorganic chemistry'
_journal_page_first 6508
_journal_page_last 6515
_journal_paper_doi 10.1021/ic060298f
_journal_volume 45
_journal_year 2006
_chemical_formula_sum 'C4 H4 I2 N2 Zn'
_chemical_formula_weight 399.26
_space_group_IT_number 11
_space_group_name_Hall '-P 2yb'
_space_group_name_H-M_alt 'P 1 21/m 1'
_atom_sites_solution_hydrogens geom
_atom_sites_solution_primary direct
_atom_sites_solution_secondary difmap
_audit_creation_method SHELXL-97
_cell_angle_alpha 90.00
_cell_angle_beta 109.871(14)
_cell_angle_gamma 90.00
_cell_formula_units_Z 2
_cell_length_a 6.3113(8)
_cell_length_b 9.8980(13)
_cell_length_c 7.4380(9)
_cell_measurement_temperature 170(2)
_cell_volume 436.98(10)
_computing_structure_refinement 'SHELXL-97 (Sheldrick, 1997)'
_computing_structure_solution 'SHELXS-97 (Sheldrick, 1990)'
_diffrn_ambient_temperature 170(2)
_diffrn_measured_fraction_theta_full 0.987
_diffrn_measured_fraction_theta_max 0.987
_diffrn_radiation_monochromator graphite
_diffrn_radiation_source 'fine-focus sealed tube'
_diffrn_radiation_type MoK\a
_diffrn_radiation_wavelength 0.71073
_diffrn_reflns_av_R_equivalents 0.0746
_diffrn_reflns_av_sigmaI/netI 0.0575
_diffrn_reflns_limit_h_max 8
_diffrn_reflns_limit_h_min -6
_diffrn_reflns_limit_k_max 13
_diffrn_reflns_limit_k_min -13
_diffrn_reflns_limit_l_max 10
_diffrn_reflns_limit_l_min -10
_diffrn_reflns_number 3265
_diffrn_reflns_theta_full 29.12
_diffrn_reflns_theta_max 29.12
_diffrn_reflns_theta_min 2.91
_exptl_absorpt_coefficient_mu 9.798
_exptl_crystal_density_diffrn 3.034
_exptl_crystal_density_method 'not measured'
_exptl_crystal_F_000 356
_refine_diff_density_max 1.966
_refine_diff_density_min -1.469
_refine_diff_density_rms 0.269
_refine_ls_extinction_coef 0.0266(19)
_refine_ls_extinction_expression Fc^*^=kFc[1+0.001xFc^2^\l^3^/sin(2\q)]^-1/4^
_refine_ls_extinction_method SHELXL
_refine_ls_goodness_of_fit_ref 1.116
_refine_ls_hydrogen_treatment mixed
_refine_ls_matrix_type full
_refine_ls_number_parameters 47
_refine_ls_number_reflns 1226
_refine_ls_number_restraints 0
_refine_ls_restrained_S_all 1.116
_refine_ls_R_factor_all 0.0416
_refine_ls_R_factor_gt 0.0357
_refine_ls_shift/su_max 0.000
_refine_ls_shift/su_mean 0.000
_refine_ls_structure_factor_coef Fsqd
_refine_ls_weighting_details 'calc w=1/[\s^2^(Fo^2^)+(0.0448P)^2^+1.1311P] where P=(Fo^2^+2Fc^2^)/3'
_refine_ls_weighting_scheme calc
_refine_ls_wR_factor_gt 0.0933
_refine_ls_wR_factor_ref 0.0956
_reflns_number_gt 1067
_reflns_number_total 1226
_reflns_threshold_expression >2sigma(I)
_cod_data_source_file ic060298fsi20060221_012628.cif
_cod_data_source_block Compound_V
_cod_database_code 4350274

loop_
_symmetry_equiv_pos_as_xyz
'x, y, z'
'-x, y+1/2, -z'
'-x, -y, -z'
'x, -y-1/2, z'

loop_
_atom_site_label
_atom_site_type_symbol
_atom_site_fract_x
_atom_site_fract_y
_atom_site_fract_z
_atom_site_U_iso_or_equiv
_atom_site_adp_type
_atom_site_occupancy
_atom_site_symmetry_multiplicity
_atom_site_calc_flag
_atom_site_refinement_flags
I1 I 0.72224(7) 0.2500 0.72725(7) 0.01969(19) Uani 1 2 d S
I2 I 0.36274(9) 0.2500 0.10967(7) 0.02489(19) Uani 1 2 d S
Zn1 Zn 0.35896(14) 0.2500 0.44727(13) 0.0141(2) Uani 1 2 d S
N1 N 0.1489(7) 0.0957(4) 0.4769(7) 0.0151(8) Uani 1 1 d .
C1 C -0.0411(8) 0.0642(5) 0.3331(8) 0.0178(9) Uani 1 1 d .
H1 H -0.0738 0.1079 0.2130 0.021 Uiso 1 1 calc R
C2 C 0.1907(8) 0.0315(5) 0.6424(7) 0.0174(9) Uani 1 1 d .
H2 H 0.3249 0.0512 0.7456 0.021 Uiso 1 1 calc R

loop_
_atom_site_aniso_label
_atom_site_aniso_U_11
_atom_site_aniso_U_22
_atom_site_aniso_U_33
_atom_site_aniso_U_23
_atom_site_aniso_U_13
_atom_site_aniso_U_12
I1 0.0108(3) 0.0240(3) 0.0247(3) 0.000 0.00664(18) 0.000
I2 0.0221(3) 0.0349(3) 0.0203(3) 0.000 0.0106(2) 0.000
Zn1 0.0109(4) 0.0125(4) 0.0217(4) 0.000 0.0094(3) 0.000
N1 0.0113(19) 0.0104(16) 0.026(2) -0.0008(16) 0.0091(16) -0.0008(15)
C1 0.016(2) 0.016(2) 0.023(2) 0.0034(18) 0.0087(19) -0.0006(17)
C2 0.014(2) 0.016(2) 0.023(2) 0.0001(18) 0.0074(18) -0.0029(17)

loop_
_atom_type_symbol
_atom_type_description
_atom_type_scat_dispersion_real
_atom_type_scat_dispersion_imag
_atom_type_scat_source
C C 0.0033 0.0016 'International Tables Vol C Tables 4.2.6.8 and 6.1.1.4'
H H 0.0000 0.0000 'International Tables Vol C Tables 4.2.6.8 and 6.1.1.4'
N N 0.0061 0.0033 'International Tables Vol C Tables 4.2.6.8 and 6.1.1.4'
Zn Zn 0.2839 1.4301 'International Tables Vol C Tables 4.2.6.8 and 6.1.1.4'
I I -0.4742 1.8119 'International Tables Vol C Tables 4.2.6.8 and 6.1.1.4'

loop_
_geom_angle_atom_site_label_1
_geom_angle_atom_site_label_2
_geom_angle_atom_site_label_3
_geom_angle
_geom_angle_site_symmetry_1
_geom_angle_site_symmetry_3
N1 Zn1 N1 94.3(2) . 4_565
N1 Zn1 I2 109.11(13) . .
N1 Zn1 I2 109.11(13) 4_565 .
N1 Zn1 I1 110.23(13) . .
N1 Zn1 I1 110.23(13) 4_565 .
I2 Zn1 I1 120.64(3) . .
C2 N1 C1 117.9(4) . .
C2 N1 Zn1 121.0(3) . .
C1 N1 Zn1 120.9(4) . .
N1 C1 C2 121.0(5) . 3_556
N1 C2 C1 121.1(5) . 3_556

loop_
_geom_bond_atom_site_label_1
_geom_bond_atom_site_label_2
_geom_bond_distance
_geom_bond_site_symmetry_2
I1 Zn1 2.5194(11) .
I2 Zn1 2.5193(10) .
Zn1 N1 2.082(4) .
Zn1 N1 2.082(4) 4_565
N1 C2 1.330(6) .
N1 C1 1.344(7) .
C1 C2 1.393(6) 3_556
C2 C1 1.393(6) 3_556
